data_4021528
loop_
_publ_author_name
'Fr\'ed\'eric Peyrane'
'Mich\`ele Cesario'
'Pascale Clivio'

_publ_section_title
;
 Photochemical Ring Expansion of 4-Azidouracil: a Route to
 5H-1,3,5-Triazepin-2,4-dione in the Nucleoside Series
;
_journal_name_full 'Journal of Organic Chemistry'
_journal_page_first 1742
_journal_page_last 1745
_journal_paper_doi 10.1021/jo0524066
_journal_volume 71
_journal_year 2006
_chemical_absolute_configuration rm
_chemical_compound_source 'chemical synthesis'
_chemical_formula_moiety 'C23 H21 N3 O7'
_chemical_formula_structural 'C23 H21 N3 O7'
_chemical_formula_sum 'C23 H21 N3 O7'
_chemical_formula_weight 451.43
_chemical_name_common Fred2003
_chemical_name_systematic
; 
 ? 
;
_space_group_IT_number 19
_symmetry_cell_setting orthorhombic
_symmetry_space_group_name_Hall 'P 2ac 2ab'
_symmetry_space_group_name_H-M 'P 21 21 21'
_atom_sites_solution_hydrogens geom
_atom_sites_solution_primary direct
_atom_sites_solution_secondary difmap
_audit_creation_method SHELXL
_cell_angle_alpha 90.00
_cell_angle_beta 90.00
_cell_angle_gamma 90.00
_cell_formula_units_Z 4
_cell_length_a 6.870(3)
_cell_length_b 17.753(7)
_cell_length_c 18.140(7)
_cell_measurement_reflns_used 7178
_cell_measurement_temperature 293(2)
_cell_measurement_theta_max 27.49
_cell_measurement_theta_min 0.998
_cell_volume 2212.4(16)
_computing_cell_refinement 'DENZO   (Otwinowski & Minor,1997)   COLLECT (Hooft,1998)'
_computing_data_collection 'DENZO   (Otwinowski & Minor,1997)   COLLECT (Hooft,1998)'
_computing_data_reduction 'HKL  package  (Otwinowski & Minor,1997)'
_computing_molecular_graphics 'R3m  (Riche,1983)   ORTEP(Johnson,1965)'
_computing_publication_material SHELXL-93
_computing_structure_refinement 'SHELXL-93 (Sheldrick, 1993)'
_computing_structure_solution 'SHELXS-86 (Sheldrick, 1990)'
_diffrn_ambient_temperature 293(2)
_diffrn_measured_fraction_theta_full 0.699
_diffrn_measured_fraction_theta_max 0.699
_diffrn_measurement_device 'Nonius kappaCCD diffractometer'
_diffrn_measurement_method 'phi scans'
_diffrn_radiation_monochromator graphite
_diffrn_radiation_source 'fine-focus sealed tube'
_diffrn_radiation_type MoK\a
_diffrn_radiation_wavelength 0.71073
_diffrn_reflns_av_R_equivalents 0.041
_diffrn_reflns_av_sigmaI/netI 0.0412
_diffrn_reflns_limit_h_max 6
_diffrn_reflns_limit_h_min -6
_diffrn_reflns_limit_k_max 21
_diffrn_reflns_limit_k_min -21
_diffrn_reflns_limit_l_max 21
_diffrn_reflns_limit_l_min -21
_diffrn_reflns_number 13091
_diffrn_reflns_theta_full 27.35
_diffrn_reflns_theta_max 27.35
_diffrn_reflns_theta_min 1.60
_exptl_absorpt_coefficient_mu 0.102
_exptl_absorpt_correction_type none
_exptl_crystal_colour colorless
_exptl_crystal_density_diffrn 1.355
_exptl_crystal_description 'little plate'
_exptl_crystal_F_000 944
_exptl_crystal_size_max 0.525
_exptl_crystal_size_mid 0.125
_exptl_crystal_size_min 0.05
_refine_diff_density_max 0.137
_refine_diff_density_min -0.139
_refine_diff_density_rms 0.032
_refine_ls_abs_structure_details 'Flack H D (1983), Acta Cryst. A39, 876-881'
_refine_ls_abs_structure_Flack -0.11(123)
_refine_ls_extinction_method none
_refine_ls_goodness_of_fit_all 1.097
_refine_ls_goodness_of_fit_ref 1.113
_refine_ls_hydrogen_treatment constr
_refine_ls_matrix_type full
_refine_ls_number_parameters 310
_refine_ls_number_reflns 3277
_refine_ls_number_restraints 0
_refine_ls_restrained_S_all 1.097
_refine_ls_restrained_S_obs 1.113
_refine_ls_R_factor_all 0.0615
_refine_ls_R_factor_gt 0.0442
_refine_ls_shift/esd_mean 0.000
_refine_ls_shift/su_max 0.001
_refine_ls_structure_factor_coef Fsqd
_refine_ls_weighting_details 'w=1/[\s^2^(Fo^2^)+(0.0296P)^2^+0.5765P] where P=(Fo^2^+2Fc^2^)/3'
_refine_ls_weighting_scheme calc
_refine_ls_wR_factor_all 0.0864
_refine_ls_wR_factor_ref 0.0798
_reflns_number_gt 2764
_reflns_number_total 3277
_reflns_threshold_expression >2sigma(I)
_cod_data_source_file jo0524066si20051121_093042.cif
_cod_depositor_comments
;
The following automatic conversions were performed:
'_symmetry_cell_setting' value 'Orthorhombic' changed to 'orthorhombic'
according to '/home/saulius/struct/CIF-dictionaries/cif_core.dic'
dictionary named 'cif_core.dic' version 2.4.1 from 2010-06-29.

Automatic conversion script
Id: cif_fix_enum 1527 2010-12-29 10:47:43Z saulius 

The following automatic conversions were performed:

'_refine_ls_weighting_scheme' value 'calc
w=1/[\s^2^(Fo^2^)+(0.0296P)^2^+0.5765P] where P=(Fo^2^+2Fc^2^)/3' was
changed to 'calc'. New tag '_refine_ls_weighting_details' was
created. The value of the new tag was set to
'w=1/[\s^2^(Fo^2^)+(0.0296P)^2^+0.5765P] where P=(Fo^2^+2Fc^2^)/3'.

Automatic conversion script
Id: cif_fix_values 3143 2015-03-26 13:38:13Z robertas 
;
_cod_database_code 4021528

loop_
_symmetry_equiv_pos_as_xyz
'x, y, z'
'-x+1/2, -y, z+1/2'
'-x, y+1/2, -z+1/2'
'x+1/2, -y+1/2, -z'

loop_
_atom_site_aniso_label
_atom_site_aniso_U_11
_atom_site_aniso_U_22
_atom_site_aniso_U_33
_atom_site_aniso_U_23
_atom_site_aniso_U_13
_atom_site_aniso_U_12
N1 0.0208(13) 0.0298(11) 0.0459(13) 0.0032(9) -0.0058(10) -0.0004(10)
C2 0.027(2) 0.0286(14) 0.0364(14) -0.0017(11) 0.0040(11) 0.0065(12)
O2 0.0250(13) 0.0335(10) 0.0682(13) 0.0028(9) -0.0072(9) -0.0049(9)
N3 0.022(2) 0.0325(12) 0.0585(15) 0.0111(10) 0.0013(11) 0.0025(10)
C4 0.031(2) 0.052(2) 0.059(2) 0.0063(15) -0.0006(14) 0.010(2)
O4 0.0466(15) 0.0582(15) 0.125(2) 0.0091(13) -0.0020(13) 0.0276(12)
N5 0.018(2) 0.067(2) 0.096(2) 0.020(2) 0.0066(14) 0.0053(14)
C6 0.033(2) 0.054(2) 0.072(2) 0.018(2) -0.009(2) -0.013(2)
C7 0.035(2) 0.0390(15) 0.051(2) 0.0084(13) -0.0095(14) -0.0081(14)
C1' 0.026(2) 0.0299(13) 0.0401(14) -0.0022(11) -0.0004(12) 0.0013(11)
C2' 0.036(2) 0.043(2) 0.0385(15) 0.0033(12) 0.0042(12) 0.0032(12)
C3' 0.035(2) 0.0281(13) 0.0391(14) 0.0016(11) 0.0011(12) -0.0031(12)
O3' 0.0390(12) 0.0320(9) 0.0406(10) -0.0007(8) -0.0070(8) 0.0049(8)
C4' 0.035(2) 0.0273(12) 0.0354(13) 0.0063(10) 0.0028(12) 0.0011(12)
O4' 0.0386(11) 0.0339(9) 0.0389(10) 0.0085(8) 0.0075(8) 0.0091(8)
C5' 0.058(2) 0.0324(14) 0.0411(15) 0.0018(12) 0.0071(14) -0.0020(14)
O5' 0.072(2) 0.0428(11) 0.0396(11) -0.0017(8) 0.0097(10) 0.0001(10)
C1A 0.076(3) 0.044(2) 0.055(2) -0.003(2) 0.014(2) 0.015(2)
O1A 0.080(2) 0.120(2) 0.065(2) 0.007(2) 0.009(2) 0.033(2)
C2A 0.099(3) 0.035(2) 0.057(2) 0.0007(15) 0.031(2) 0.007(2)
C3A 0.136(4) 0.051(2) 0.049(2) -0.005(2) 0.025(2) -0.005(2)
C4A 0.204(6) 0.069(3) 0.059(3) -0.003(2) 0.038(3) -0.006(3)
C5A 0.236(8) 0.051(2) 0.076(3) 0.004(2) 0.078(4) 0.005(3)
C6A 0.159(6) 0.053(2) 0.130(4) 0.006(3) 0.093(4) 0.011(3)
C7A 0.110(3) 0.060(2) 0.090(3) 0.002(2) 0.047(3) 0.016(2)
C1B 0.044(2) 0.0324(15) 0.0391(15) 0.0048(12) 0.0015(13) 0.0032(14)
O1B 0.0589(14) 0.0317(11) 0.0778(14) -0.0119(10) -0.0203(12) 0.0107(9)
C2B 0.044(2) 0.0365(14) 0.0333(14) 0.0038(12) -0.0030(13) 0.0034(13)
C3B 0.065(2) 0.042(2) 0.059(2) 0.0027(14) -0.019(2) 0.010(2)
C4B 0.067(3) 0.066(2) 0.064(2) 0.005(2) -0.029(2) 0.012(2)
C5B 0.074(3) 0.071(2) 0.045(2) 0.000(2) -0.021(2) -0.008(2)
C6B 0.074(2) 0.053(2) 0.056(2) -0.015(2) -0.010(2) 0.002(2)
C7B 0.053(2) 0.049(2) 0.050(2) -0.0105(14) -0.009(2) 0.007(2)

loop_
_atom_site_label
_atom_site_type_symbol
_atom_site_fract_x
_atom_site_fract_y
_atom_site_fract_z
_atom_site_U_iso_or_equiv
_atom_site_thermal_displace_type
_atom_site_occupancy
_atom_site_calc_flag
_atom_site_refinement_flags
N1 N 0.6757(3) 1.04690(11) 0.23976(11) 0.0322(5) Uani 1 d .
C2 C 0.7333(4) 1.11804(14) 0.22003(13) 0.0308(6) Uani 1 d .
O2 O 0.8956(3) 1.14227(9) 0.23283(10) 0.0422(5) Uani 1 d .
N3 N 0.6031(3) 1.16364(12) 0.18237(13) 0.0376(6) Uani 1 d .
HN3 H 0.6585 1.2062 0.1683 0.045 Uiso 1 d G
C4 C 0.4035(4) 1.1748(2) 0.1920(2) 0.0473(8) Uani 1 d .
O4 O 0.3373(3) 1.23753(12) 0.18572(14) 0.0766(7) Uani 1 d .
N5 N 0.2939(4) 1.1134(2) 0.2062(2) 0.0602(8) Uani 1 d .
HN5 H 0.1770 1.1258 0.2094 0.072 Uiso 1 d G
C6 C 0.3457(4) 1.0391(2) 0.1934(2) 0.0532(8) Uani 1 d .
H6 H 0.2516 1.0079 0.1727 0.064 Uiso 1 calc R
C7 C 0.5151(4) 1.00899(14) 0.20774(14) 0.0418(7) Uani 1 d .
H7 H 0.5316 0.95840 0.19596 0.050 Uiso 1 calc R
C1' C 0.8213(4) 1.00014(12) 0.27513(13) 0.0321(6) Uani 1 d .
H1' H 0.9196 1.03249 0.29816 0.039 Uiso 1 calc R
C2' C 0.7488(4) 0.94335(15) 0.33140(14) 0.0392(7) Uani 1 d .
H2A' H 0.7299 0.96660 0.37926 0.047 Uiso 1 calc R
H2B' H 0.6277 0.92032 0.31563 0.047 Uiso 1 calc R
C3' C 0.9129(4) 0.88632(13) 0.33333(13) 0.0340(6) Uani 1 d .
H3' H 0.8651 0.83535 0.34347 0.041 Uiso 1 calc R
O3' O 1.0533(2) 0.91119(9) 0.38854(9) 0.0372(5) Uani 1 d .
C4' C 1.0056(4) 0.89228(12) 0.25608(12) 0.0325(6) Uani 1 d .
H4' H 1.1450 0.90279 0.26109 0.039 Uiso 1 calc R
O4' O 0.9123(2) 0.95456(9) 0.21991(9) 0.0371(4) Uani 1 d .
C5' C 0.9779(4) 0.82253(14) 0.21051(13) 0.0440(7) Uani 1 d .
H5A' H 1.0435 0.78054 0.23402 0.044 Uiso 1 calc R
H5B' H 0.8403 0.81066 0.20761 0.053 Uiso 1 calc R
O5' O 1.0552(3) 0.83288(10) 0.13644(9) 0.0515(6) Uani 1 d .
C1A C 1.2494(6) 0.8289(2) 0.1279(2) 0.0582(9) Uani 1 d .
O1A O 1.3613(4) 0.8206(2) 0.17774(14) 0.0882(8) Uani 1 d .
C2A C 1.3051(6) 0.8369(2) 0.0492(2) 0.0639(10) Uani 1 d .
C3A C 1.1758(7) 0.8224(2) -0.0071(2) 0.0786(12) Uani 1 d .
H3A H 1.0482 0.8089 0.0039 0.094 Uiso 1 calc R
C4A C 1.2347(9) 0.8278(2) -0.0798(2) 0.110(2) Uani 1 d .
H4A H 1.1478 0.8170 -0.1177 0.132 Uiso 1 calc R
C5A C 1.4204(11) 0.8489(2) -0.0957(3) 0.121(2) Uani 1 d .
H5A H 1.4600 0.8519 -0.1446 0.145 Uiso 1 calc R
C6A C 1.5490(9) 0.8657(2) -0.0411(3) 0.114(2) Uani 1 d .
H6A H 1.6740 0.8818 -0.0528 0.137 Uiso 1 calc R
C7A C 1.4928(7) 0.8586(2) 0.0328(2) 0.0869(12) Uani 1 d .
H7A H 1.5812 0.8685 0.0704 0.104 Uiso 1 calc R
C1B C 1.1935(4) 0.86040(14) 0.40434(14) 0.0386(7) Uani 1 d .
O1B O 1.1956(3) 0.79874(10) 0.37694(12) 0.0561(6) Uani 1 d .
C2B C 1.3423(4) 0.88957(14) 0.45577(13) 0.0379(6) Uani 1 d .
C3B C 1.4978(5) 0.8428(2) 0.4731(2) 0.0553(8) Uani 1 d .
H3B H 1.5017 0.7941 0.4542 0.066 Uiso 1 calc R
C4B C 1.6450(5) 0.8676(2) 0.5176(2) 0.0655(10) Uani 1 d .
H4B H 1.7483 0.8358 0.5288 0.079 Uiso 1 calc R
C5B C 1.6406(5) 0.9394(2) 0.5457(2) 0.0633(9) Uani 1 d .
H5B H 1.7410 0.9561 0.5760 0.076 Uiso 1 calc R
C6B C 1.4886(5) 0.9865(2) 0.5293(2) 0.0609(9) Uani 1 d .
H6B H 1.4859 1.0351 0.5484 0.073 Uiso 1 calc R
C7B C 1.3396(4) 0.9619(2) 0.48429(15) 0.0506(8) Uani 1 d .
H7B H 1.2368 0.9940 0.47309 0.061 Uiso 1 calc R

loop_
_atom_type_symbol
_atom_type_description
_atom_type_scat_dispersion_real
_atom_type_scat_dispersion_imag
_atom_type_scat_source
C C 0.0033 0.0016 'International Tables Vol C Tables 4.2.6.8 and 6.1.1.4'
N N 0.0061 0.0033 'International Tables Vol C Tables 4.2.6.8 and 6.1.1.4'
O O 0.0106 0.0060 'International Tables Vol C Tables 4.2.6.8 and 6.1.1.4'
H H 0.0000 0.0000 'International Tables Vol C Tables 4.2.6.8 and 6.1.1.4'

loop_
_geom_angle_atom_site_label_1
_geom_angle_atom_site_label_2
_geom_angle_atom_site_label_3
_geom_angle
C2 N1 C7 123.7(2)
C2 N1 C1' 116.4(2)
C7 N1 C1' 116.5(2)
O2 C2 N1 122.7(2)
O2 C2 N3 118.6(2)
N1 C2 N3 118.7(3)
C2 N3 C4 130.8(2)
O4 C4 N5 123.5(3)
O4 C4 N3 119.2(3)
N5 C4 N3 117.3(3)
C4 N5 C6 126.4(3)
C7 C6 N5 125.8(3)
C6 C7 N1 125.5(3)
O4' C1' N1 108.4(2)
O4' C1' C2' 103.8(2)
N1 C1' C2' 116.8(2)
C3' C2' C1' 102.4(2)
O3' C3' C2' 107.8(2)
O3' C3' C4' 109.3(2)
C2' C3' C4' 103.9(2)
C1B O3' C3' 114.5(2)
O4' C4' C5' 109.1(2)
O4' C4' C3' 106.5(2)
C5' C4' C3' 113.0(2)
C1' O4' C4' 108.1(2)
O5' C5' C4' 111.0(2)
C1A O5' C5' 117.5(2)
O1A C1A O5' 123.9(3)
O1A C1A C2A 124.9(4)
O5' C1A C2A 111.2(3)
C7A C2A C3A 119.7(3)
C7A C2A C1A 118.4(4)
C3A C2A C1A 121.9(4)
C2A C3A C4A 120.3(5)
C5A C4A C3A 119.7(5)
C4A C5A C6A 121.0(5)
C5A C6A C7A 119.9(5)
C2A C7A C6A 119.3(5)
O1B C1B O3' 121.9(2)
O1B C1B C2B 124.9(2)
O3' C1B C2B 113.2(2)
C7B C2B C3B 118.7(3)
C7B C2B C1B 123.5(2)
C3B C2B C1B 117.7(2)
C4B C3B C2B 120.7(3)
C3B C4B C5B 120.1(3)
C6B C5B C4B 120.2(3)
C5B C6B C7B 120.0(3)
C6B C7B C2B 120.3(3)

loop_
_geom_bond_atom_site_label_1
_geom_bond_atom_site_label_2
_geom_bond_distance
N1 C2 1.371(3)
N1 C7 1.417(3)
N1 C1' 1.450(3)
C2 O2 1.217(3)
C2 N3 1.386(3)
N3 C4 1.396(4)
C4 O4 1.209(3)
C4 N5 1.349(4)
N5 C6 1.386(4)
C6 C7 1.307(4)
C1' O4' 1.431(3)
C1' C2' 1.519(3)
C2' C3' 1.516(3)
C3' O3' 1.459(3)
C3' C4' 1.543(3)
O3' C1B 1.350(3)
C4' O4' 1.437(3)
C4' C5' 1.501(3)
C5' O5' 1.456(3)
O5' C1A 1.345(4)
C1A O1A 1.195(4)
C1A C2A 1.485(4)
C2A C7A 1.378(5)
C2A C3A 1.378(5)
C3A C4A 1.383(5)
C4A C5A 1.361(7)
C5A C6A 1.360(7)
C6A C7A 1.400(6)
C1B O1B 1.202(3)
C1B C2B 1.478(4)
C2B C7B 1.384(4)
C2B C3B 1.389(4)
C3B C4B 1.366(4)
C4B C5B 1.374(4)
C5B C6B 1.371(4)
C6B C7B 1.380(4)

loop_
_geom_torsion_atom_site_label_1
_geom_torsion_atom_site_label_2
_geom_torsion_atom_site_label_3
_geom_torsion_atom_site_label_4
_geom_torsion
C7 N1 C2 O2 -160.4(2)
C1' N1 C2 O2 -1.9(3)
C7 N1 C2 N3 18.0(3)
C1' N1 C2 N3 176.5(2)
O2 C2 N3 C4 -140.5(3)
N1 C2 N3 C4 41.0(4)
C2 N3 C4 O4 140.4(3)
C2 N3 C4 N5 -41.3(4)
O4 C4 N5 C6 160.0(3)
N3 C4 N5 C6 -18.3(5)
C4 N5 C6 C7 43.2(5)
N5 C6 C7 N1 0.7(5)
C2 N1 C7 C6 -43.1(4)
C1' N1 C7 C6 158.5(3)
C2 N1 C1' O4' -94.9(2)
C7 N1 C1' O4' 65.2(3)
C2 N1 C1' C2' 148.4(2)
C7 N1 C1' C2' -51.5(3)
O4' C1' C2' C3' 39.0(2)
N1 C1' C2' C3' 158.2(2)
C1' C2' C3' O3' 88.6(2)
C1' C2' C3' C4' -27.2(2)
C2' C3' O3' C1B 170.7(2)
C4' C3' O3' C1B -77.0(2)
O3' C3' C4' O4' -108.2(2)
C2' C3' C4' O4' 6.7(2)
O3' C3' C4' C5' 132.1(2)
C2' C3' C4' C5' -113.1(2)
N1 C1' O4' C4' -161.0(2)
C2' C1' O4' C4' -36.2(2)
C5' C4' O4' C1' 140.7(2)
C3' C4' O4' C1' 18.4(3)
O4' C4' C5' O5' 57.6(3)
C3' C4' C5' O5' 175.8(2)
C4' C5' O5' C1A 77.1(3)
C5' O5' C1A O1A -3.3(4)
C5' O5' C1A C2A 177.3(2)
O1A C1A C2A C7A -20.3(5)
O5' C1A C2A C7A 159.1(3)
O1A C1A C2A C3A 158.8(4)
O5' C1A C2A C3A -21.7(4)
C7A C2A C3A C4A 1.5(5)
C1A C2A C3A C4A -177.6(3)
C2A C3A C4A C5A -1.2(6)
C3A C4A C5A C6A -0.7(7)
C4A C5A C6A C7A 2.3(7)
C3A C2A C7A C6A 0.1(5)
C1A C2A C7A C6A 179.3(3)
C5A C6A C7A C2A -2.0(6)
C3' O3' C1B O1B -3.0(3)
C3' O3' C1B C2B 175.3(2)
O1B C1B C2B C7B 177.5(3)
O3' C1B C2B C7B -0.6(4)
O1B C1B C2B C3B 0.9(4)
O3' C1B C2B C3B -177.3(2)
C7B C2B C3B C4B 0.1(4)
C1B C2B C3B C4B 176.9(3)
C2B C3B C4B C5B 0.0(5)
C3B C4B C5B C6B 0.0(5)
C4B C5B C6B C7B -0.1(5)
C5B C6B C7B C2B 0.2(5)
C3B C2B C7B C6B -0.2(4)
C1B C2B C7B C6B -176.8(3)

loop_
_cod_related_entry_id
_cod_related_entry_database
_cod_related_entry_code
1 ChemSpider 9707293
